data_7153413
loop_
_publ_author_name
'Maeda, Hiromitsu'
'Takayama, Mayumi'
'Kobayashi, Kazuki'
'Shinmori, Hideyuki'

_publ_section_title
;
 Modification at a boron unit: tuning electronic and optical properties of
 pi-conjugated acyclic anion receptors.
;
_journal_issue 19
_journal_name_full 'Organic &amp; biomolecular chemistry'
_journal_page_first 4308
_journal_page_last 4315
_journal_paper_doi 10.1039/c0ob00044b
_journal_volume 8
_journal_year 2010
_chemical_formula_sum 'C31 H33 B I2 N2 O2'
_chemical_formula_weight 730.20
_chemical_name_systematic
;
?
;
_space_group_IT_number 2
_symmetry_cell_setting triclinic
_symmetry_Int_Tables_number 2
_symmetry_space_group_name_Hall '-P 1'
_symmetry_space_group_name_H-M 'P -1'
_atom_sites_solution_hydrogens geom
_atom_sites_solution_primary direct
_atom_sites_solution_secondary difmap
_audit_creation_method SHELXL-97
_cell_angle_alpha 97.835(12)
_cell_angle_beta 100.782(11)
_cell_angle_gamma 98.801(14)
_cell_formula_units_Z 4
_cell_length_a 9.575(3)
_cell_length_b 16.463(6)
_cell_length_c 19.426(5)
_cell_measurement_temperature 123(2)
_cell_volume 2929.5(16)
_computing_structure_refinement 'SHELXL-97 (Sheldrick, 1997)'
_computing_structure_solution 'SHELXS-97 (Sheldrick, 1990)'
_diffrn_ambient_temperature 123(2)
_diffrn_detector_area_resol_mean 10.00
_diffrn_measured_fraction_theta_full 0.990
_diffrn_measured_fraction_theta_max 0.990
_diffrn_measurement_device_type 'Rigaku RAXIS-RAPID'
_diffrn_measurement_method \w
_diffrn_radiation_monochromator graphite
_diffrn_radiation_source 'fine-focus sealed tube'
_diffrn_radiation_type MoK\a
_diffrn_radiation_wavelength 0.71075
_diffrn_reflns_av_R_equivalents 0.0239
_diffrn_reflns_av_sigmaI/netI 0.0318
_diffrn_reflns_limit_h_max 12
_diffrn_reflns_limit_h_min -12
_diffrn_reflns_limit_k_max 21
_diffrn_reflns_limit_k_min -21
_diffrn_reflns_limit_l_max 24
_diffrn_reflns_limit_l_min -25
_diffrn_reflns_number 28712
_diffrn_reflns_theta_full 27.49
_diffrn_reflns_theta_max 27.49
_diffrn_reflns_theta_min 3.01
_exptl_absorpt_coefficient_mu 2.178
_exptl_absorpt_correction_T_max 0.635
_exptl_absorpt_correction_T_min 0.425
_exptl_absorpt_correction_type multi-scan
_exptl_crystal_colour pink
_exptl_crystal_density_diffrn 1.656
_exptl_crystal_density_method 'not measured'
_exptl_crystal_description prism
_exptl_crystal_F_000 1440
_exptl_crystal_size_max 0.70
_exptl_crystal_size_mid 0.30
_exptl_crystal_size_min 0.20
_refine_diff_density_max 1.248
_refine_diff_density_min -0.889
_refine_diff_density_rms 0.111
_refine_ls_extinction_method none
_refine_ls_goodness_of_fit_ref 1.053
_refine_ls_hydrogen_treatment constr
_refine_ls_matrix_type full
_refine_ls_number_parameters 733
_refine_ls_number_reflns 13289
_refine_ls_number_restraints 6
_refine_ls_restrained_S_all 1.053
_refine_ls_R_factor_all 0.0417
_refine_ls_R_factor_gt 0.0308
_refine_ls_shift/su_max 0.001
_refine_ls_shift/su_mean 0.000
_refine_ls_structure_factor_coef Fsqd
_refine_ls_weighting_details 'calc w=1/[\s^2^(Fo^2^)+(0.0414P)^2^+2.6880P] where P=(Fo^2^+2Fc^2^)/3'
_refine_ls_weighting_scheme calc
_refine_ls_wR_factor_gt 0.0772
_refine_ls_wR_factor_ref 0.0873
_reflns_number_gt 10908
_reflns_number_total 13289
_reflns_threshold_expression >2sigma(I)
_cod_data_source_file c0ob00044b.txt
_cod_data_source_block shelxs
_cod_original_cell_volume 2929.3(16)
_cod_database_code 7153413

loop_
_symmetry_equiv_pos_as_xyz
'x, y, z'
'-x, -y, -z'

loop_
_atom_site_label
_atom_site_type_symbol
_atom_site_fract_x
_atom_site_fract_y
_atom_site_fract_z
_atom_site_U_iso_or_equiv
_atom_site_adp_type
_atom_site_occupancy
_atom_site_symmetry_multiplicity
_atom_site_calc_flag
_atom_site_refinement_flags
_atom_site_disorder_assembly
_atom_site_disorder_group
I1 I 0.65657(2) 0.164944(13) 0.300534(10) 0.02614(6) Uani 1 1 d . . .
I2 I 0.31309(2) 0.331916(12) 0.199137(9) 0.02278(6) Uani 1 1 d . . .
I3 I -0.12365(2) 0.110691(15) -0.347990(10) 0.02784(6) Uani 1 1 d . . .
I4 I 1.11638(2) 0.380768(15) 0.841039(10) 0.02912(6) Uani 1 1 d . . .
O8 O 0.7979(2) 0.30012(12) 0.56924(10) 0.0139(4) Uani 1 1 d . . .
O6 O 0.3347(2) 0.20735(12) 0.04634(10) 0.0150(4) Uani 1 1 d . . .
O7 O 0.1962(2) 0.19925(12) -0.07491(10) 0.0141(4) Uani 1 1 d . . .
C8 C 0.7220(3) 0.15911(17) 0.48797(13) 0.0131(5) Uani 1 1 d . . .
C87 C -0.0416(3) 0.0673(2) -0.25677(15) 0.0233(6) Uani 1 1 d . . .
O9 O 0.6499(2) 0.29064(12) 0.44991(10) 0.0148(4) Uani 1 1 d . . .
C89 C 0.1273(3) 0.34057(18) 0.01625(15) 0.0174(6) Uani 1 1 d . . .
H1 H 0.0598 0.2912 0.0042 0.021 Uiso 1 1 calc R . .
C74 C 0.8646(3) 0.15739(18) 0.48067(15) 0.0173(6) Uani 1 1 d . . .
H2 H 0.9323 0.2067 0.4930 0.021 Uiso 1 1 calc R . .
C13 C 0.2632(3) 0.07977(18) -0.03239(14) 0.0166(5) Uani 1 1 d . . .
H3 H 0.2671 0.0234 -0.0423 0.020 Uiso 1 1 calc R . .
C14 C 0.0944(3) 0.07331(18) -0.14871(15) 0.0180(6) Uani 1 1 d . A .
C16 C 0.1872(3) 0.11758(17) -0.08365(14) 0.0144(5) Uani 1 1 d . . .
C17 C 0.5253(3) 0.23901(18) 0.61619(16) 0.0189(6) Uani 1 1 d . . .
H4 H 0.6124 0.2466 0.6490 0.023 Uiso 1 1 calc R . .
C18 C 0.7231(3) 0.41892(17) 0.52868(14) 0.0155(5) Uani 1 1 d . . .
H5 H 0.7189 0.4753 0.5386 0.019 Uiso 1 1 calc R . .
C19 C 0.2691(3) 0.33946(17) 0.00819(13) 0.0132(5) Uani 1 1 d . . .
C20 C 0.4292(3) 0.54232(18) 0.28363(15) 0.0201(6) Uani 1 1 d . . .
H6 H 0.4217 0.5901 0.3170 0.024 Uiso 1 1 calc R . .
H7 H 0.3349 0.5221 0.2524 0.024 Uiso 1 1 calc R . .
C21 C 0.4680(3) 0.26235(16) -0.04418(15) 0.0141(5) Uani 1 1 d . . .
C22 C 0.8015(3) 0.38132(17) 0.57926(14) 0.0139(5) Uani 1 1 d . . .
C23 C 0.5753(3) 0.40388(17) 0.40465(14) 0.0150(5) Uani 1 1 d . . .
C24 C 0.6426(3) 0.56606(17) 0.43436(15) 0.0178(6) Uani 1 1 d . . .
H8 H 0.6397 0.5663 0.4840 0.021 Uiso 1 1 calc R . .
H9 H 0.5959 0.6106 0.4188 0.021 Uiso 1 1 calc R . .
B93 B 0.3185(3) 0.25346(19) -0.01736(16) 0.0140(6) Uani 1 1 d . . .
C29 C 1.0256(3) 0.4277(2) 0.75298(15) 0.0227(6) Uani 1 1 d . . .
C30 C 0.4240(3) 0.01378(17) 0.10462(14) 0.0159(5) Uani 1 1 d . . .
N14 N 0.9464(3) 0.37747(16) 0.69410(12) 0.0183(5) Uani 1 1 d . . .
H63 H 0.9321 0.3239 0.6875 0.022 Uiso 1 1 calc R . .
C34 C 0.4768(3) 0.26142(17) -0.11506(15) 0.0180(6) Uani 1 1 d . . .
H10 H 0.3921 0.2536 -0.1496 0.022 Uiso 1 1 calc R . .
C35 C 0.3331(3) 0.12666(17) 0.03361(14) 0.0137(5) Uani 1 1 d . . .
C36 C 0.8909(3) 0.42484(18) 0.64525(15) 0.0171(6) Uani 1 1 d . . .
C37 C 0.5448(3) 0.10801(18) 0.20033(14) 0.0174(6) Uani 1 1 d . . .
N15 N 0.4814(3) 0.15004(15) 0.15180(12) 0.0180(5) Uani 1 1 d . . .
H64 H 0.4870 0.2032 0.1573 0.022 Uiso 1 1 calc R . .
C39 C 0.5997(3) 0.27542(18) 0.00581(16) 0.0198(6) Uani 1 1 d . . .
H11 H 0.5982 0.2766 0.0537 0.024 Uiso 1 1 calc R . .
C40 C 0.5579(3) -0.04390(19) 0.21259(16) 0.0228(6) Uani 1 1 d . . .
H12 H 0.6512 -0.0226 0.2443 0.027 Uiso 1 1 calc R . .
H13 H 0.5682 -0.0908 0.1790 0.027 Uiso 1 1 calc R . .
C41 C 0.4324(3) 0.38987(18) 0.29798(14) 0.0166(5) Uani 1 1 d . . .
C42 C 0.5128(3) 0.02302(17) 0.17287(14) 0.0165(5) Uani 1 1 d . . .
C43 C 0.9074(3) 0.08393(19) 0.45552(16) 0.0209(6) Uani 1 1 d . . .
H14 H 1.0028 0.0844 0.4515 0.025 Uiso 1 1 calc R . .
C45 C 0.3924(3) 0.22313(19) 0.49706(16) 0.0218(6) Uani 1 1 d . . .
H15 H 0.3894 0.2202 0.4486 0.026 Uiso 1 1 calc R . .
N12 N 0.0497(3) 0.11846(16) -0.20125(12) 0.0182(5) Uani 1 1 d . . .
H65 H 0.0763 0.1713 -0.1988 0.022 Uiso 1 1 calc R . .
N13 N 0.4945(3) 0.34774(15) 0.34694(12) 0.0159(5) Uani 1 1 d . . .
H66 H 0.4848 0.2944 0.3426 0.019 Uiso 1 1 calc R . .
C49 C 0.7368(3) 0.28442(19) -0.0851(2) 0.0270(7) Uani 1 1 d . . .
H16 H 0.8253 0.2913 -0.0988 0.032 Uiso 1 1 calc R . .
C50 C 0.8068(3) 0.00950(19) 0.43625(16) 0.0227(6) Uani 1 1 d . . .
H17 H 0.8347 -0.0397 0.4190 0.027 Uiso 1 1 calc R . .
C80 C 0.0209(4) -0.0089(2) -0.17203(17) 0.0331(8) Uani 1 1 d . . .
C52 C 0.4064(3) 0.09408(17) 0.09201(14) 0.0146(5) Uani 1 1 d . . .
C53 C 1.0973(4) 0.5849(3) 0.79988(19) 0.0373(8) Uani 1 1 d . . .
H18 H 1.0354 0.6264 0.7987 0.045 Uiso 1 1 calc R . .
H19 H 1.1097 0.5693 0.8467 0.045 Uiso 1 1 calc R . .
B92 B 0.6733(3) 0.24548(19) 0.51385(16) 0.0130(6) Uani 1 1 d . . .
C55 C 0.5626(3) 0.48433(17) 0.39138(14) 0.0152(5) Uani 1 1 d . . .
C57 C 0.6660(3) 0.00935(19) 0.44288(16) 0.0214(6) Uani 1 1 d . . .
H20 H 0.5986 -0.0401 0.4302 0.026 Uiso 1 1 calc R . .
C58 C 0.7320(3) 0.28657(19) -0.01454(18) 0.0249(7) Uani 1 1 d . . .
H21 H 0.8175 0.2955 0.0196 0.030 Uiso 1 1 calc R . .
C59 C 0.4487(4) -0.0736(2) 0.25566(18) 0.0332(8) Uani 1 1 d . . .
H22 H 0.4426 -0.0281 0.2909 0.050 Uiso 1 1 calc R . .
H23 H 0.4791 -0.1179 0.2787 0.050 Uiso 1 1 calc R . .
H24 H 0.3556 -0.0935 0.2246 0.050 Uiso 1 1 calc R . .
C60 C 0.0851(3) 0.41417(19) 0.04195(15) 0.0210(6) Uani 1 1 d . . .
H25 H -0.0102 0.4135 0.0463 0.025 Uiso 1 1 calc R . .
C61 C 0.5271(3) 0.23688(16) 0.54428(15) 0.0149(5) Uani 1 1 d . . .
C62 C 0.6512(3) 0.37133(17) 0.46320(14) 0.0135(5) Uani 1 1 d . . .
C63 C 0.2632(3) 0.2138(2) 0.52054(19) 0.0275(7) Uani 1 1 d . . .
H26 H 0.1753 0.2048 0.4881 0.033 Uiso 1 1 calc R . .
C64 C 0.1851(3) 0.48885(19) 0.06119(16) 0.0220(6) Uani 1 1 d . . .
H27 H 0.1572 0.5379 0.0789 0.026 Uiso 1 1 calc R . .
C65 C 0.9070(4) 0.5859(2) 0.64855(18) 0.0289(7) Uani 1 1 d . . .
H28 H 0.8090 0.5751 0.6204 0.035 Uiso 1 1 calc R . .
H29 H 0.9138 0.6303 0.6880 0.035 Uiso 1 1 calc R . .
C66 C 0.2663(3) 0.2179(2) 0.5925(2) 0.0303(8) Uani 1 1 d . . .
H30 H 0.1803 0.2124 0.6086 0.036 Uiso 1 1 calc R . .
C67 C 0.3958(4) 0.2300(2) 0.63999(19) 0.0272(7) Uani 1 1 d . . .
H31 H 0.3975 0.2323 0.6882 0.033 Uiso 1 1 calc R . .
C68 C 0.3255(3) 0.48920(18) 0.05370(16) 0.0211(6) Uani 1 1 d . . .
H32 H 0.3927 0.5387 0.0661 0.025 Uiso 1 1 calc R . .
C69 C 0.8004(3) 0.5816(2) 0.42654(18) 0.0268(7) Uani 1 1 d . . .
H33 H 0.8467 0.5376 0.4420 0.040 Uiso 1 1 calc R . .
H34 H 0.8499 0.6340 0.4551 0.040 Uiso 1 1 calc R . .
H35 H 0.8034 0.5831 0.3776 0.040 Uiso 1 1 calc R . .
C70 C 0.6094(3) 0.27195(19) -0.13544(18) 0.0245(6) Uani 1 1 d . . .
H36 H 0.6123 0.2706 -0.1832 0.029 Uiso 1 1 calc R . .
C71 C 0.9376(3) 0.5085(2) 0.67703(16) 0.0231(6) Uani 1 1 d . . .
C72 C 0.3528(3) -0.06791(17) 0.05901(15) 0.0176(6) Uani 1 1 d . . .
H37 H 0.4014 -0.1116 0.0751 0.021 Uiso 1 1 calc R . .
H38 H 0.3616 -0.0659 0.0103 0.021 Uiso 1 1 calc R . .
C73 C 0.3670(3) 0.41534(18) 0.02758(15) 0.0184(6) Uani 1 1 d . . .
H39 H 0.4622 0.4166 0.0229 0.022 Uiso 1 1 calc R . .
C75 C 0.6242(3) 0.08337(17) 0.46855(14) 0.0170(5) Uani 1 1 d . . .
H40 H 0.5288 0.0823 0.4728 0.020 Uiso 1 1 calc R . .
C76 C 1.0100(4) 0.6135(3) 0.6037(2) 0.0424(9) Uani 1 1 d . . .
H41 H 1.1074 0.6202 0.6302 0.064 Uiso 1 1 calc R . .
H42 H 0.9930 0.6657 0.5903 0.064 Uiso 1 1 calc R . .
H43 H 0.9958 0.5723 0.5617 0.064 Uiso 1 1 calc R . .
C88 C 0.4712(3) 0.47499(17) 0.32386(14) 0.0157(5) Uani 1 1 d . . .
C81 C 0.1917(3) -0.0885(2) 0.06179(18) 0.0255(7) Uani 1 1 d . . .
H44 H 0.1832 -0.0950 0.1093 0.038 Uiso 1 1 calc R . .
H45 H 0.1469 -0.1393 0.0296 0.038 Uiso 1 1 calc R . .
H46 H 0.1447 -0.0438 0.0482 0.038 Uiso 1 1 calc R . .
C82 C 0.0128(5) -0.0798(3) -0.1293(3) 0.0166(11) Uani 0.730(11) 1 d P A 3
H93 H -0.0816 -0.1155 -0.1453 0.020 Uiso 0.730(11) 1 calc PR A 3
H94 H 0.0232 -0.0568 -0.0795 0.020 Uiso 0.730(11) 1 calc PR A 3
C77 C 0.5389(4) 0.5695(2) 0.23935(18) 0.0308(7) Uani 1 1 d . . .
H49 H 0.6325 0.5891 0.2700 0.046 Uiso 1 1 calc R . .
H50 H 0.5097 0.6136 0.2156 0.046 Uiso 1 1 calc R . .
H51 H 0.5431 0.5230 0.2047 0.046 Uiso 1 1 calc R . .
C83 C -0.0665(4) -0.0129(2) -0.24078(18) 0.0374(9) Uani 1 1 d . A .
C84 C 0.1296(5) -0.1324(3) -0.1366(2) 0.0253(13) Uani 0.730(11) 1 d P A 3
H95 H 0.1202 -0.1552 -0.1858 0.038 Uiso 0.730(11) 1 calc PR A 3
H96 H 0.1185 -0.1769 -0.1098 0.038 Uiso 0.730(11) 1 calc PR A 3
H97 H 0.2233 -0.0980 -0.1188 0.038 Uiso 0.730(11) 1 calc PR A 3
C85 C -0.1790(5) -0.0863(3) -0.2827(2) 0.0250(11) Uani 0.728(9) 1 d P A 1
H83 H -0.2382 -0.0680 -0.3217 0.030 Uiso 0.728(9) 1 calc PR A 1
H84 H -0.2416 -0.1058 -0.2521 0.030 Uiso 0.728(9) 1 calc PR A 1
C78 C 1.2395(5) 0.6223(3) 0.7886(2) 0.0543(12) Uani 1 1 d . . .
H57 H 1.3022 0.5821 0.7909 0.081 Uiso 1 1 calc R . .
H58 H 1.2810 0.6701 0.8249 0.081 Uiso 1 1 calc R . .
H59 H 1.2279 0.6392 0.7428 0.081 Uiso 1 1 calc R . .
C86 C -0.1133(5) -0.1586(3) -0.3125(2) 0.0306(13) Uani 0.728(9) 1 d P A 1
H85 H -0.0412 -0.1382 -0.3375 0.046 Uiso 0.728(9) 1 calc PR A 1
H86 H -0.1877 -0.1994 -0.3446 0.046 Uiso 0.728(9) 1 calc PR A 1
H87 H -0.0694 -0.1838 -0.2742 0.046 Uiso 0.728(9) 1 calc PR A 1
C79 C 1.0242(3) 0.5098(2) 0.74554(16) 0.0273(7) Uani 1 1 d . . .
C90 C -0.0955(17) -0.0840(9) -0.3030(7) 0.036(4) Uani 0.272(9) 1 d P A 2
H88 H -0.1011 -0.0651 -0.3485 0.043 Uiso 0.272(9) 1 calc PR A 2
H89 H -0.0271 -0.1217 -0.2976 0.043 Uiso 0.272(9) 1 calc PR A 2
C92 C 0.0930(14) -0.0849(8) -0.1529(7) 0.027(4) Uani 0.270(11) 1 d P A 4
H98 H 0.0875 -0.1265 -0.1942 0.032 Uiso 0.270(11) 1 calc PR A 4
H99 H 0.1921 -0.0680 -0.1264 0.032 Uiso 0.270(11) 1 calc PR A 4
C93 C -0.0082(17) -0.1115(12) -0.1083(9) 0.036(4) Uani 0.270(11) 1 d P A 4
H100 H 0.0172 -0.0752 -0.0631 0.054 Uiso 0.270(11) 1 calc PR A 4
H101 H -0.0028 -0.1677 -0.1014 0.054 Uiso 0.270(11) 1 calc PR A 4
H102 H -0.1049 -0.1090 -0.1314 0.054 Uiso 0.270(11) 1 calc PR A 4
C91 C -0.236(2) -0.1183(14) -0.2908(11) 0.055(5) Uani 0.272(9) 1 d PU A 2
H90 H -0.2238 -0.1390 -0.2466 0.083 Uiso 0.272(9) 1 calc PR A 2
H91 H -0.2839 -0.1631 -0.3289 0.083 Uiso 0.272(9) 1 calc PR A 2
H92 H -0.2937 -0.0754 -0.2888 0.083 Uiso 0.272(9) 1 calc PR A 2

loop_
_atom_site_aniso_label
_atom_site_aniso_U_11
_atom_site_aniso_U_22
_atom_site_aniso_U_33
_atom_site_aniso_U_23
_atom_site_aniso_U_13
_atom_site_aniso_U_12
I1 0.04108(12) 0.02028(11) 0.01349(9) -0.00039(8) -0.00532(8) 0.01127(9)
I2 0.03068(11) 0.02074(11) 0.01409(9) 0.00024(7) -0.00359(8) 0.00868(8)
I3 0.02534(11) 0.04087(14) 0.01630(10) 0.01071(9) -0.00153(8) 0.00512(9)
I4 0.02405(11) 0.04654(15) 0.01578(10) 0.01169(9) -0.00066(8) 0.00373(9)
O8 0.0156(9) 0.0117(9) 0.0134(9) 0.0033(7) -0.0004(7) 0.0020(7)
O6 0.0221(10) 0.0102(9) 0.0136(9) 0.0047(7) 0.0025(8) 0.0048(8)
O7 0.0157(9) 0.0111(9) 0.0139(9) 0.0025(7) -0.0007(7) 0.0019(7)
C8 0.0156(12) 0.0142(13) 0.0107(11) 0.0069(10) 0.0021(10) 0.0038(10)
C87 0.0295(16) 0.0250(16) 0.0139(13) 0.0028(12) -0.0006(12) 0.0068(13)
O9 0.0200(9) 0.0116(9) 0.0132(9) 0.0040(7) 0.0025(8) 0.0041(7)
C89 0.0197(14) 0.0143(14) 0.0175(13) 0.0031(11) 0.0022(11) 0.0026(11)
C74 0.0162(13) 0.0151(14) 0.0196(13) 0.0049(11) 0.0017(11) 0.0006(11)
C13 0.0227(14) 0.0115(13) 0.0154(13) 0.0024(11) 0.0021(11) 0.0045(11)
C14 0.0200(14) 0.0179(14) 0.0162(13) 0.0034(11) 0.0019(11) 0.0057(11)
C16 0.0165(13) 0.0117(13) 0.0149(12) 0.0016(10) 0.0046(11) 0.0011(10)
C17 0.0225(14) 0.0139(14) 0.0223(14) 0.0057(11) 0.0061(12) 0.0059(11)
C18 0.0197(13) 0.0107(13) 0.0156(12) 0.0021(10) 0.0014(11) 0.0039(10)
C19 0.0191(13) 0.0118(13) 0.0097(11) 0.0048(10) 0.0027(10) 0.0036(10)
C20 0.0255(15) 0.0171(15) 0.0202(14) 0.0087(12) 0.0018(12) 0.0105(12)
C21 0.0151(12) 0.0069(12) 0.0195(13) 0.0016(10) 0.0022(11) 0.0022(10)
C22 0.0147(12) 0.0129(13) 0.0145(12) 0.0019(10) 0.0059(10) 0.0005(10)
C23 0.0194(13) 0.0124(13) 0.0128(12) 0.0014(10) 0.0024(11) 0.0038(10)
C24 0.0223(14) 0.0136(14) 0.0187(13) 0.0040(11) 0.0041(12) 0.0065(11)
B93 0.0157(14) 0.0107(14) 0.0135(13) 0.0021(11) -0.0007(12) 0.0005(11)
C29 0.0228(14) 0.0300(17) 0.0132(13) 0.0029(12) 0.0022(12) 0.0014(12)
C30 0.0204(13) 0.0146(14) 0.0162(13) 0.0054(11) 0.0076(11) 0.0077(11)
N14 0.0183(12) 0.0201(13) 0.0141(11) 0.0043(10) -0.0003(9) -0.0007(10)
C34 0.0221(14) 0.0140(14) 0.0190(13) 0.0044(11) 0.0039(12) 0.0056(11)
C35 0.0161(12) 0.0120(13) 0.0134(12) 0.0030(10) 0.0029(10) 0.0034(10)
C36 0.0187(13) 0.0171(14) 0.0165(13) 0.0052(11) 0.0050(11) 0.0029(11)
C37 0.0259(14) 0.0151(14) 0.0116(12) 0.0040(11) 0.0010(11) 0.0073(11)
N15 0.0286(13) 0.0115(12) 0.0138(11) 0.0024(9) 0.0017(10) 0.0068(10)
C39 0.0186(14) 0.0172(14) 0.0213(14) 0.0006(12) -0.0006(12) 0.0046(11)
C40 0.0341(17) 0.0160(15) 0.0196(14) 0.0057(12) 0.0013(13) 0.0110(13)
C41 0.0199(13) 0.0190(14) 0.0122(12) 0.0044(11) 0.0021(11) 0.0074(11)
C42 0.0222(14) 0.0139(14) 0.0145(12) 0.0027(11) 0.0032(11) 0.0075(11)
C43 0.0200(14) 0.0199(15) 0.0259(15) 0.0062(12) 0.0076(12) 0.0079(12)
C45 0.0163(13) 0.0214(15) 0.0238(15) -0.0017(12) -0.0001(12) 0.0019(11)
N12 0.0204(12) 0.0181(13) 0.0142(11) 0.0054(10) -0.0009(10) 0.0014(10)
N13 0.0238(12) 0.0105(11) 0.0132(10) 0.0034(9) 0.0014(9) 0.0048(9)
C49 0.0215(15) 0.0148(15) 0.051(2) 0.0117(14) 0.0178(15) 0.0058(12)
C50 0.0309(16) 0.0165(15) 0.0242(15) 0.0054(12) 0.0080(13) 0.0108(12)
C80 0.048(2) 0.0186(17) 0.0217(15) -0.0024(13) -0.0137(15) 0.0026(15)
C52 0.0198(13) 0.0132(13) 0.0124(12) 0.0031(10) 0.0047(11) 0.0049(10)
C53 0.0346(19) 0.041(2) 0.0283(17) -0.0080(16) -0.0005(15) 0.0026(16)
B92 0.0137(13) 0.0115(14) 0.0123(13) 0.0028(11) -0.0009(11) 0.0021(11)
C55 0.0173(13) 0.0149(14) 0.0168(13) 0.0052(11) 0.0070(11) 0.0068(10)
C57 0.0268(15) 0.0131(14) 0.0218(14) 0.0013(11) 0.0036(12) -0.0007(12)
C58 0.0174(14) 0.0179(15) 0.0350(17) 0.0006(13) 0.0008(13) -0.0011(11)
C59 0.051(2) 0.0269(18) 0.0268(16) 0.0149(14) 0.0095(16) 0.0135(16)
C60 0.0203(14) 0.0238(16) 0.0220(14) 0.0077(12) 0.0056(12) 0.0085(12)
C61 0.0158(13) 0.0085(13) 0.0190(13) -0.0005(10) 0.0029(11) 0.0013(10)
C62 0.0146(12) 0.0113(13) 0.0145(12) 0.0016(10) 0.0039(10) 0.0018(10)
C63 0.0153(14) 0.0198(16) 0.0432(19) -0.0013(14) 0.0032(14) -0.0002(12)
C64 0.0281(16) 0.0150(15) 0.0251(15) 0.0041(12) 0.0077(13) 0.0075(12)
C65 0.0293(17) 0.0219(17) 0.0304(17) -0.0056(14) 0.0023(14) 0.0025(13)
C66 0.0244(16) 0.0180(16) 0.056(2) 0.0096(15) 0.0230(16) 0.0063(12)
C67 0.0358(18) 0.0202(16) 0.0354(17) 0.0131(14) 0.0214(15) 0.0105(13)
C68 0.0276(15) 0.0128(14) 0.0226(14) 0.0026(11) 0.0071(13) 0.0009(12)
C69 0.0209(15) 0.0223(16) 0.0363(18) 0.0084(14) 0.0035(14) 0.0014(12)
C70 0.0308(16) 0.0185(15) 0.0306(16) 0.0107(13) 0.0144(14) 0.0090(13)
C71 0.0243(15) 0.0220(16) 0.0184(14) -0.0005(12) 0.0003(12) -0.0013(12)
C72 0.0202(14) 0.0128(14) 0.0206(13) 0.0042(11) 0.0037(11) 0.0052(11)
C73 0.0198(14) 0.0151(14) 0.0196(13) 0.0030(11) 0.0045(11) 0.0006(11)
C75 0.0197(13) 0.0153(14) 0.0165(13) 0.0037(11) 0.0048(11) 0.0024(11)
C76 0.047(2) 0.044(2) 0.040(2) 0.0094(18) 0.0101(18) 0.0143(19)
C88 0.0197(13) 0.0140(13) 0.0172(13) 0.0069(11) 0.0068(11) 0.0072(11)
C81 0.0215(15) 0.0232(16) 0.0327(17) 0.0085(14) 0.0057(13) 0.0035(12)
C82 0.023(2) 0.009(2) 0.015(2) 0.0036(17) 0.0007(19) -0.0024(17)
C77 0.044(2) 0.0281(18) 0.0279(16) 0.0188(14) 0.0118(15) 0.0116(15)
C83 0.053(2) 0.0233(18) 0.0248(16) 0.0000(14) -0.0154(16) 0.0064(16)
C84 0.035(3) 0.017(3) 0.022(2) 0.0009(17) -0.0018(18) 0.0103(19)
C85 0.019(2) 0.025(3) 0.024(2) 0.0007(19) -0.003(2) -0.005(2)
C78 0.058(3) 0.050(3) 0.047(2) -0.002(2) 0.013(2) -0.009(2)
C86 0.035(3) 0.026(3) 0.025(2) -0.0041(19) 0.003(2) 0.000(2)
C79 0.0278(16) 0.0300(18) 0.0193(15) 0.0000(13) -0.0003(13) 0.0012(14)
C90 0.038(8) 0.032(8) 0.027(7) -0.010(6) -0.002(6) 0.000(6)
C92 0.030(7) 0.018(8) 0.026(6) -0.012(5) 0.001(6) 0.007(5)
C93 0.039(8) 0.042(10) 0.029(8) 0.013(7) 0.003(6) 0.008(7)
C91 0.055(5) 0.055(5) 0.055(5) 0.0093(14) 0.0119(15) 0.0098(14)

loop_
_atom_type_symbol
_atom_type_description
_atom_type_scat_dispersion_real
_atom_type_scat_dispersion_imag
_atom_type_scat_source
C C 0.0033 0.0016 'International Tables Vol C Tables 4.2.6.8 and 6.1.1.4'
H H 0.0000 0.0000 'International Tables Vol C Tables 4.2.6.8 and 6.1.1.4'
B B 0.0013 0.0007 'International Tables Vol C Tables 4.2.6.8 and 6.1.1.4'
N N 0.0061 0.0033 'International Tables Vol C Tables 4.2.6.8 and 6.1.1.4'
O O 0.0106 0.0060 'International Tables Vol C Tables 4.2.6.8 and 6.1.1.4'
I I -0.4742 1.8119 'International Tables Vol C Tables 4.2.6.8 and 6.1.1.4'

loop_
_geom_angle_atom_site_label_1
_geom_angle_atom_site_label_2
_geom_angle_atom_site_label_3
_geom_angle
C22 O8 B92 117.7(2)
C35 O6 B93 117.8(2)
C16 O7 B93 118.3(2)
C75 C8 C74 116.9(2)
C75 C8 B92 122.1(2)
C74 C8 B92 120.9(2)
N12 C87 C83 109.4(3)
N12 C87 I3 121.3(2)
C83 C87 I3 129.3(2)
C62 O9 B92 117.2(2)
C60 C89 C19 121.4(3)
C60 C89 H1 119.3
C19 C89 H1 119.3
C43 C74 C8 121.8(3)
C43 C74 H2 119.1
C8 C74 H2 119.1
C35 C13 C16 119.8(3)
C35 C13 H3 120.1
C16 C13 H3 120.1
N12 C14 C80 106.9(3)
N12 C14 C16 118.2(3)
C80 C14 C16 134.5(3)
O7 C16 C13 121.2(2)
O7 C16 C14 114.5(2)
C13 C16 C14 124.3(3)
C61 C17 C67 121.5(3)
C61 C17 H4 119.2
C67 C17 H4 119.2
C62 C18 C22 119.4(3)
C62 C18 H5 120.3
C22 C18 H5 120.3
C89 C19 C73 117.1(2)
C89 C19 B93 120.8(2)
C73 C19 B93 121.9(2)
C88 C20 C77 112.0(2)
C88 C20 H6 109.2
C77 C20 H6 109.2
C88 C20 H7 109.2
C77 C20 H7 109.2
H6 C20 H7 107.9
C34 C21 C39 116.7(2)
C34 C21 B93 123.7(2)
C39 C21 B93 119.5(2)
O8 C22 C18 121.4(2)
O8 C22 C36 114.0(2)
C18 C22 C36 124.6(3)
N13 C23 C55 108.0(2)
N13 C23 C62 117.8(2)
C55 C23 C62 134.2(3)
C55 C24 C69 111.0(2)
C55 C24 H8 109.4
C69 C24 H8 109.4
C55 C24 H9 109.4
C69 C24 H9 109.4
H8 C24 H9 108.0
O7 B93 O6 106.4(2)
O7 B93 C21 110.5(2)
O6 B93 C21 108.2(2)
O7 B93 C19 108.8(2)
O6 B93 C19 106.9(2)
C21 B93 C19 115.7(2)
N14 C29 C79 109.5(3)
N14 C29 I4 121.6(2)
C79 C29 I4 128.7(2)
C52 C30 C42 107.3(2)
C52 C30 C72 127.8(3)
C42 C30 C72 124.7(3)
C29 N14 C36 109.9(3)
C29 N14 H63 125.1
C36 N14 H63 125.1
C70 C34 C21 121.5(3)
C70 C34 H10 119.2
C21 C34 H10 119.2
O6 C35 C13 120.2(2)
O6 C35 C52 114.7(2)
C13 C35 C52 125.1(3)
N14 C36 C71 106.8(3)
N14 C36 C22 117.6(3)
C71 C36 C22 135.5(3)
N15 C37 C42 109.2(2)
N15 C37 I1 123.0(2)
C42 C37 I1 127.6(2)
C37 N15 C52 109.3(2)
C37 N15 H64 125.4
C52 N15 H64 125.4
C58 C39 C21 121.7(3)
C58 C39 H11 119.2
C21 C39 H11 119.2
C42 C40 C59 111.9(3)
C42 C40 H12 109.2
C59 C40 H12 109.2
C42 C40 H13 109.2
C59 C40 H13 109.2
H12 C40 H13 107.9
N13 C41 C88 109.1(2)
N13 C41 I2 123.0(2)
C88 C41 I2 127.7(2)
C37 C42 C30 106.8(2)
C37 C42 C40 124.8(3)
C30 C42 C40 128.3(3)
C74 C43 C50 119.8(3)
C74 C43 H14 120.1
C50 C43 H14 120.1
C63 C45 C61 121.9(3)
C63 C45 H15 119.0
C61 C45 H15 119.0
C87 N12 C14 109.8(3)
C87 N12 H65 125.1
C14 N12 H65 125.1
C41 N13 C23 109.1(2)
C41 N13 H66 125.5
C23 N13 H66 125.5
C58 C49 C70 119.6(3)
C58 C49 H16 120.2
C70 C49 H16 120.2
C57 C50 C43 119.6(3)
C57 C50 H17 120.2
C43 C50 H17 120.2
C14 C80 C83 107.7(3)
C14 C80 C82 127.7(3)
C83 C80 C82 123.9(3)
C14 C80 C92 121.4(5)
C83 C80 C92 120.5(5)
C82 C80 C92 36.6(5)
N15 C52 C30 107.4(2)
N15 C52 C35 117.9(2)
C30 C52 C35 134.7(3)
C78 C53 C79 113.2(3)
C78 C53 H18 108.9
C79 C53 H18 108.9
C78 C53 H19 108.9
C79 C53 H19 108.9
H18 C53 H19 107.8
O8 B92 O9 106.8(2)
O8 B92 C8 108.6(2)
O9 B92 C8 107.5(2)
O8 B92 C61 110.1(2)
O9 B92 C61 107.8(2)
C8 B92 C61 115.6(2)
C23 C55 C88 106.9(2)
C23 C55 C24 128.2(3)
C88 C55 C24 124.5(3)
C50 C57 C75 120.1(3)
C50 C57 H20 119.9
C75 C57 H20 119.9
C49 C58 C39 120.1(3)
C49 C58 H21 119.9
C39 C58 H21 119.9
C40 C59 H22 109.5
C40 C59 H23 109.5
H22 C59 H23 109.5
C40 C59 H24 109.5
H22 C59 H24 109.5
H23 C59 H24 109.5
C89 C60 C64 120.3(3)
C89 C60 H25 119.9
C64 C60 H25 119.9
C17 C61 C45 116.7(3)
C17 C61 B92 123.5(2)
C45 C61 B92 119.7(2)
O9 C62 C18 120.9(2)
O9 C62 C23 114.3(2)
C18 C62 C23 124.8(2)
C66 C63 C45 119.6(3)
C66 C63 H26 120.2
C45 C63 H26 120.2
C68 C64 C60 119.3(3)
C68 C64 H27 120.3
C60 C64 H27 120.3
C76 C65 C71 112.0(3)
C76 C65 H28 109.2
C71 C65 H28 109.2
C76 C65 H29 109.2
C71 C65 H29 109.2
H28 C65 H29 107.9
C67 C66 C63 120.1(3)
C67 C66 H30 120.0
C63 C66 H30 120.0
C66 C67 C17 120.2(3)
C66 C67 H31 119.9
C17 C67 H31 119.9
C64 C68 C73 120.1(3)
C64 C68 H32 119.9
C73 C68 H32 119.9
C24 C69 H33 109.5
C24 C69 H34 109.5
H33 C69 H34 109.5
C24 C69 H35 109.5
H33 C69 H35 109.5
H34 C69 H35 109.5
C49 C70 C34 120.3(3)
C49 C70 H36 119.8
C34 C70 H36 119.8
C36 C71 C79 107.1(3)
C36 C71 C65 129.4(3)
C79 C71 C65 123.5(3)
C30 C72 C81 111.1(2)
C30 C72 H37 109.4
C81 C72 H37 109.4
C30 C72 H38 109.4
C81 C72 H38 109.4
H37 C72 H38 108.0
C68 C73 C19 121.7(3)
C68 C73 H39 119.1
C19 C73 H39 119.1
C57 C75 C8 121.7(3)
C57 C75 H40 119.1
C8 C75 H40 119.1
C65 C76 H41 109.5
C65 C76 H42 109.5
H41 C76 H42 109.5
C65 C76 H43 109.5
H41 C76 H43 109.5
H42 C76 H43 109.5
C41 C88 C55 106.9(2)
C41 C88 C20 125.1(3)
C55 C88 C20 127.9(3)
C72 C81 H44 109.5
C72 C81 H45 109.5
H44 C81 H45 109.5
C72 C81 H46 109.5
H44 C81 H46 109.5
H45 C81 H46 109.5
C80 C82 C84 112.6(4)
C80 C82 H93 109.1
C84 C82 H93 109.1
C80 C82 H94 109.1
C84 C82 H94 109.1
H93 C82 H94 107.8
C20 C77 H49 109.5
C20 C77 H50 109.5
H49 C77 H50 109.5
C20 C77 H51 109.5
H49 C77 H51 109.5
H50 C77 H51 109.5
C87 C83 C80 106.0(3)
C87 C83 C85 127.0(3)
C80 C83 C85 126.4(4)
C87 C83 C90 116.2(7)
C80 C83 C90 126.6(7)
C85 C83 C90 36.7(6)
C83 C85 C86 113.1(4)
C83 C85 H83 109.0
C86 C85 H83 109.0
C83 C85 H84 109.0
C86 C85 H84 109.0
H83 C85 H84 107.8
C53 C78 H57 109.5
C53 C78 H58 109.5
H57 C78 H58 109.5
C53 C78 H59 109.5
H57 C78 H59 109.5
H58 C78 H59 109.5
C29 C79 C71 106.7(3)
C29 C79 C53 126.2(3)
C71 C79 C53 127.1(3)
C91 C90 C83 93.5(12)
C91 C90 H88 113.0
C83 C90 H88 113.0
C91 C90 H89 113.0
C83 C90 H89 113.0
H88 C90 H89 110.4
C93 C92 C80 94.7(11)
C93 C92 H98 112.8
C80 C92 H98 112.8
C93 C92 H99 112.8
C80 C92 H99 112.8
H98 C92 H99 110.3
C90 C91 H90 109.5
C90 C91 H91 109.5
H90 C91 H91 109.5
C90 C91 H92 109.5
H90 C91 H92 109.5
H91 C91 H92 109.5

loop_
_geom_bond_atom_site_label_1
_geom_bond_atom_site_label_2
_geom_bond_distance
I1 C37 2.057(3)
I2 C41 2.061(3)
I3 C87 2.065(3)
I4 C29 2.071(3)
O8 C22 1.318(3)
O8 B92 1.522(3)
O6 C35 1.315(3)
O6 B93 1.533(3)
O7 C16 1.319(3)
O7 B93 1.529(3)
C8 C75 1.399(4)
C8 C74 1.402(4)
C8 B92 1.609(4)
C87 N12 1.346(4)
C87 C83 1.392(5)
O9 C62 1.316(3)
O9 B92 1.531(3)
C89 C60 1.393(4)
C89 C19 1.398(4)
C89 H1 0.9300
C74 C43 1.391(4)
C74 H2 0.9300
C13 C35 1.392(4)
C13 C16 1.395(4)
C13 H3 0.9300
C14 N12 1.385(4)
C14 C80 1.398(4)
C14 C16 1.431(4)
C17 C61 1.396(4)
C17 C67 1.397(4)
C17 H4 0.9300
C18 C62 1.393(4)
C18 C22 1.394(4)
C18 H5 0.9300
C19 C73 1.401(4)
C19 B93 1.605(4)
C20 C88 1.502(4)
C20 C77 1.531(4)
C20 H6 0.9700
C20 H7 0.9700
C21 C34 1.393(4)
C21 C39 1.408(4)
C21 B93 1.605(4)
C22 C36 1.429(4)
C23 N13 1.373(3)
C23 C55 1.402(4)
C23 C62 1.444(4)
C24 C55 1.495(4)
C24 C69 1.533(4)
C24 H8 0.9700
C24 H9 0.9700
C29 N14 1.339(4)
C29 C79 1.380(5)
C30 C52 1.406(4)
C30 C42 1.410(4)
C30 C72 1.492(4)
N14 C36 1.390(4)
N14 H63 0.8600
C34 C70 1.393(4)
C34 H10 0.9300
C35 C52 1.432(4)
C36 C71 1.398(4)
C37 N15 1.352(4)
C37 C42 1.393(4)
N15 C52 1.381(4)
N15 H64 0.8600
C39 C58 1.389(4)
C39 H11 0.9300
C40 C42 1.499(4)
C40 C59 1.521(4)
C40 H12 0.9700
C40 H13 0.9700
C41 N13 1.354(3)
C41 C88 1.390(4)
C43 C50 1.396(4)
C43 H14 0.9300
C45 C63 1.391(4)
C45 C61 1.403(4)
C45 H15 0.9300
N12 H65 0.8600
N13 H66 0.8600
C49 C58 1.376(5)
C49 C70 1.381(5)
C49 H16 0.9300
C50 C57 1.378(4)
C50 H17 0.9300
C80 C83 1.425(4)
C80 C82 1.523(6)
C80 C92 1.573(14)
C53 C78 1.474(5)
C53 C79 1.496(5)
C53 H18 0.9700
C53 H19 0.9700
B92 C61 1.612(4)
C55 C88 1.408(4)
C57 C75 1.397(4)
C57 H20 0.9300
C58 H21 0.9300
C59 H22 0.9600
C59 H23 0.9600
C59 H24 0.9600
C60 C64 1.396(4)
C60 H25 0.9300
C63 C66 1.384(5)
C63 H26 0.9300
C64 C68 1.378(4)
C64 H27 0.9300
C65 C76 1.494(5)
C65 C71 1.504(5)
C65 H28 0.9700
C65 H29 0.9700
C66 C67 1.369(5)
C66 H30 0.9300
C67 H31 0.9300
C68 C73 1.396(4)
C68 H32 0.9300
C69 H33 0.9600
C69 H34 0.9600
C69 H35 0.9600
C70 H36 0.9300
C71 C79 1.426(4)
C72 C81 1.541(4)
C72 H37 0.9700
C72 H38 0.9700
C73 H39 0.9300
C75 H40 0.9300
C76 H41 0.9600
C76 H42 0.9600
C76 H43 0.9600
C81 H44 0.9600
C81 H45 0.9600
C81 H46 0.9600
C82 C84 1.530(7)
C82 H93 0.9700
C82 H94 0.9700
C77 H49 0.9600
C77 H50 0.9600
C77 H51 0.9600
C83 C85 1.513(6)
C83 C90 1.516(13)
C84 H95 0.9600
C84 H96 0.9600
C84 H97 0.9600
C85 C86 1.525(7)
C85 H83 0.9700
C85 H84 0.9700
C78 H57 0.9600
C78 H58 0.9600
C78 H59 0.9600
C86 H85 0.9600
C86 H86 0.9600
C86 H87 0.9600
C90 C91 1.45(2)
C90 H88 0.9700
C90 H89 0.9700
C92 C93 1.47(2)
C92 H98 0.9700
C92 H99 0.9700
C93 H100 0.9600
C93 H101 0.9600
C93 H102 0.9600
C91 H90 0.9600
C91 H91 0.9600
C91 H92 0.9600

loop_
_geom_torsion_atom_site_label_1
_geom_torsion_atom_site_label_2
_geom_torsion_atom_site_label_3
_geom_torsion_atom_site_label_4
_geom_torsion
C75 C8 C74 C43 -0.2(4)
B92 C8 C74 C43 -177.2(3)
B93 O7 C16 C13 15.0(4)
B93 O7 C16 C14 -165.2(2)
C35 C13 C16 O7 9.5(4)
C35 C13 C16 C14 -170.4(3)
N12 C14 C16 O7 13.5(4)
C80 C14 C16 O7 -158.6(3)
N12 C14 C16 C13 -166.7(3)
C80 C14 C16 C13 21.2(5)
C60 C89 C19 C73 0.5(4)
C60 C89 C19 B93 176.6(3)
B92 O8 C22 C18 -18.7(3)
B92 O8 C22 C36 161.2(2)
C62 C18 C22 O8 -6.5(4)
C62 C18 C22 C36 173.6(2)
C16 O7 B93 O6 -39.1(3)
C16 O7 B93 C21 78.1(3)
C16 O7 B93 C19 -153.9(2)
C35 O6 B93 O7 44.6(3)
C35 O6 B93 C21 -74.1(3)
C35 O6 B93 C19 160.7(2)
C34 C21 B93 O7 31.0(4)
C39 C21 B93 O7 -151.8(2)
C34 C21 B93 O6 147.2(2)
C39 C21 B93 O6 -35.7(3)
C34 C21 B93 C19 -93.1(3)
C39 C21 B93 C19 84.1(3)
C89 C19 B93 O7 39.5(3)
C73 C19 B93 O7 -144.6(2)
C89 C19 B93 O6 -75.1(3)
C73 C19 B93 O6 100.8(3)
C89 C19 B93 C21 164.5(2)
C73 C19 B93 C21 -19.6(4)
C79 C29 N14 C36 0.6(3)
I4 C29 N14 C36 176.11(19)
C39 C21 C34 C70 0.7(4)
B93 C21 C34 C70 178.0(3)
B93 O6 C35 C13 -25.4(3)
B93 O6 C35 C52 154.9(2)
C16 C13 C35 O6 -3.9(4)
C16 C13 C35 C52 175.7(3)
C29 N14 C36 C71 -0.9(3)
C29 N14 C36 C22 -179.1(2)
O8 C22 C36 N14 -8.4(3)
C18 C22 C36 N14 171.5(3)
O8 C22 C36 C71 174.1(3)
C18 C22 C36 C71 -6.0(5)
C42 C37 N15 C52 0.3(3)
I1 C37 N15 C52 -175.67(19)
C34 C21 C39 C58 -0.2(4)
B93 C21 C39 C58 -177.6(3)
N15 C37 C42 C30 -0.8(3)
I1 C37 C42 C30 175.0(2)
N15 C37 C42 C40 -176.8(3)
I1 C37 C42 C40 -1.0(4)
C52 C30 C42 C37 0.9(3)
C72 C30 C42 C37 -173.8(2)
C52 C30 C42 C40 176.8(3)
C72 C30 C42 C40 2.0(5)
C59 C40 C42 C37 87.5(4)
C59 C40 C42 C30 -87.7(4)
C8 C74 C43 C50 0.5(4)
C83 C87 N12 C14 3.4(4)
I3 C87 N12 C14 -176.9(2)
C80 C14 N12 C87 -3.0(3)
C16 C14 N12 C87 -177.1(3)
C88 C41 N13 C23 -0.7(3)
I2 C41 N13 C23 175.33(18)
C55 C23 N13 C41 0.3(3)
C62 C23 N13 C41 -179.8(2)
C74 C43 C50 C57 -0.5(5)
N12 C14 C80 C83 1.5(4)
C16 C14 C80 C83 174.2(3)
N12 C14 C80 C82 -169.2(4)
C16 C14 C80 C82 3.5(7)
N12 C14 C80 C92 146.6(6)
C16 C14 C80 C92 -40.7(8)
C37 N15 C52 C30 0.3(3)
C37 N15 C52 C35 -179.0(2)
C42 C30 C52 N15 -0.8(3)
C72 C30 C52 N15 173.8(2)
C42 C30 C52 C35 178.4(3)
C72 C30 C52 C35 -7.1(5)
O6 C35 C52 N15 -6.1(4)
C13 C35 C52 N15 174.3(2)
O6 C35 C52 C30 174.8(3)
C13 C35 C52 C30 -4.8(5)
C22 O8 B92 O9 41.5(3)
C22 O8 B92 C8 157.2(2)
C22 O8 B92 C61 -75.3(3)
C62 O9 B92 O8 -44.2(3)
C62 O9 B92 C8 -160.6(2)
C62 O9 B92 C61 74.1(3)
C75 C8 B92 O8 146.5(2)
C74 C8 B92 O8 -36.6(3)
C75 C8 B92 O9 -98.3(3)
C74 C8 B92 O9 78.6(3)
C75 C8 B92 C61 22.2(4)
C74 C8 B92 C61 -160.9(2)
N13 C23 C55 C88 0.1(3)
C62 C23 C55 C88 -179.7(3)
N13 C23 C55 C24 -172.7(2)
C62 C23 C55 C24 7.5(5)
C69 C24 C55 C23 72.4(4)
C69 C24 C55 C88 -99.2(3)
C43 C50 C57 C75 0.2(5)
C70 C49 C58 C39 0.6(5)
C21 C39 C58 C49 -0.5(5)
C19 C89 C60 C64 -0.8(4)
C67 C17 C61 C45 -1.6(4)
C67 C17 C61 B92 -179.0(3)
C63 C45 C61 C17 1.3(4)
C63 C45 C61 B92 178.8(3)
O8 B92 C61 C17 -30.7(4)
O9 B92 C61 C17 -146.9(3)
C8 B92 C61 C17 92.7(3)
O8 B92 C61 C45 151.9(2)
O9 B92 C61 C45 35.7(3)
C8 B92 C61 C45 -84.6(3)
B92 O9 C62 C18 24.0(3)
B92 O9 C62 C23 -156.9(2)
C22 C18 C62 O9 3.6(4)
C22 C18 C62 C23 -175.4(3)
N13 C23 C62 O9 9.0(3)
C55 C23 C62 O9 -171.2(3)
N13 C23 C62 C18 -171.9(2)
C55 C23 C62 C18 7.9(5)
C61 C45 C63 C66 -0.1(5)
C89 C60 C64 C68 0.8(5)
C45 C63 C66 C67 -0.8(5)
C63 C66 C67 C17 0.5(5)
C61 C17 C67 C66 0.7(5)
C60 C64 C68 C73 -0.5(5)
C58 C49 C70 C34 -0.1(5)
C21 C34 C70 C49 -0.6(4)
N14 C36 C71 C79 0.9(3)
C22 C36 C71 C79 178.6(3)
N14 C36 C71 C65 -178.7(3)
C22 C36 C71 C65 -1.0(6)
C76 C65 C71 C36 -85.4(4)
C76 C65 C71 C79 95.0(4)
C52 C30 C72 C81 -72.1(4)
C42 C30 C72 C81 101.5(3)
C64 C68 C73 C19 0.2(5)
C89 C19 C73 C68 -0.2(4)
B93 C19 C73 C68 -176.2(3)
C50 C57 C75 C8 0.2(4)
C74 C8 C75 C57 -0.2(4)
B92 C8 C75 C57 176.9(3)
N13 C41 C88 C55 0.8(3)
I2 C41 C88 C55 -175.03(19)
N13 C41 C88 C20 177.1(2)
I2 C41 C88 C20 1.4(4)
C23 C55 C88 C41 -0.5(3)
C24 C55 C88 C41 172.6(2)
C23 C55 C88 C20 -176.8(3)
C24 C55 C88 C20 -3.6(4)
C77 C20 C88 C41 -89.0(4)
C77 C20 C88 C55 86.6(4)
C14 C80 C82 C84 -93.0(5)
C83 C80 C82 C84 97.7(5)
C92 C80 C82 C84 0.8(7)
N12 C87 C83 C80 -2.4(4)
I3 C87 C83 C80 177.9(3)
N12 C87 C83 C85 169.7(4)
I3 C87 C83 C85 -10.0(6)
N12 C87 C83 C90 -148.7(7)
I3 C87 C83 C90 31.5(8)
C14 C80 C83 C87 0.5(4)
C82 C80 C83 C87 171.6(4)
C92 C80 C83 C87 -145.0(7)
C14 C80 C83 C85 -171.6(4)
C82 C80 C83 C85 -0.5(7)
C92 C80 C83 C85 42.9(8)
C14 C80 C83 C90 142.2(9)
C82 C80 C83 C90 -46.6(10)
C92 C80 C83 C90 -3.2(11)
C87 C83 C85 C86 116.9(5)
C80 C83 C85 C86 -72.6(6)
C90 C83 C85 C86 32.0(10)
N14 C29 C79 C71 0.0(4)
I4 C29 C79 C71 -175.1(2)
N14 C29 C79 C53 178.9(3)
I4 C29 C79 C53 3.7(5)
C36 C71 C79 C29 -0.6(4)
C65 C71 C79 C29 179.1(3)
C36 C71 C79 C53 -179.4(3)
C65 C71 C79 C53 0.3(5)
C78 C53 C79 C29 96.9(5)
C78 C53 C79 C71 -84.5(5)
C87 C83 C90 C91 -121.6(10)
C80 C83 C90 C91 100.0(12)
C85 C83 C90 C91 -3.9(10)
C14 C80 C92 C93 114.0(8)
C83 C80 C92 C93 -105.3(9)
C82 C80 C92 C93 1.8(7)
